data_1539591
loop_
_publ_author_name
'Antic, B.'
'Oennerud, P.'
'Tellgren, R.'
'Rodic, D.'

_publ_section_title
;
 The structure characteristics of the diluted magnetic semiconductor
 Y2-xDyxO3
;
_journal_name_full 'Powder Diffraction'
_journal_page_first 216
_journal_page_last 220
_journal_volume 8
_journal_year 1993
_chemical_formula_sum 'Dy1.8 O3 Y0.2'
_chemical_name_systematic '(Y.2 Dy1.8) O3'
_space_group_IT_number 206
_symmetry_space_group_name_Hall '-I 2b 2c 3'
_symmetry_space_group_name_H-M 'I a -3'
_cell_angle_alpha 90
_cell_angle_beta 90
_cell_angle_gamma 90
_cell_formula_units_Z 16
_cell_length_a 10.6603
_cell_length_b 10.6603
_cell_length_c 10.6603
_cell_volume 1211.458
_citation_journal_id_ASTM PODIE2
_cod_data_source_file Antic_PODIE2_1993_1703.cif
_cod_data_source_block Dy1.8O3Y0.2
_cod_database_code 1539591

loop_
_symmetry_equiv_pos_as_xyz
x,y,z
-x,-y+1/2,z
x,-y,-z+1/2
-x,y+1/2,-z+1/2
z,x,y
-z,-x+1/2,y
z,-x,-y+1/2
-z,x+1/2,-y+1/2
y,z,x
y,-z,-x+1/2
-y,z+1/2,-x+1/2
-y+1/2,-z,x+1/2
-x,-y,-z
x,y-1/2,-z
-x,y,z-1/2
x,-y-1/2,z-1/2
-z,-x,-y
z,x-1/2,-y
-z,x,y-1/2
z,-x-1/2,y-1/2
-y,-z,-x
-y,z,x-1/2
y,-z-1/2,x-1/2
y-1/2,z,-x-1/2
x+1/2,y+1/2,z+1/2
-x+1/2,-y+1,z+1/2
x+1/2,-y+1/2,-z+1
-x+1/2,y+1,-z+1
z+1/2,x+1/2,y+1/2
-z+1/2,-x+1,y+1/2
z+1/2,-x+1/2,-y+1
-z+1/2,x+1,-y+1
y+1/2,z+1/2,x+1/2
y+1/2,-z+1/2,-x+1
-y+1/2,z+1,-x+1
-y+1,-z+1/2,x+1
-x+1/2,-y+1/2,-z+1/2
x+1/2,y,-z+1/2
-x+1/2,y+1/2,z
x+1/2,-y,z
-z+1/2,-x+1/2,-y+1/2
z+1/2,x,-y+1/2
-z+1/2,x+1/2,y
z+1/2,-x,y
-y+1/2,-z+1/2,-x+1/2
-y+1/2,z+1/2,x
y+1/2,-z,x
y,z+1/2,-x

loop_
_atom_site_label
_atom_site_type_symbol
_atom_site_fract_x
_atom_site_fract_y
_atom_site_fract_z
_atom_site_occupancy
_atom_site_U_iso_or_equiv
Y2 Y+3 -0.0316 0 0.25 0.1 0.0
Y1 Y+3 0.25 0.25 0.25 0.1 0.0
O1 O-2 0.382 0.149 0.38 1 0.0
Dy2 Dy+3 -0.0316 0 0.25 0.9 0.0
Dy1 Dy+3 0.25 0.25 0.25 0.9 0.0
